data_2214935
loop_
_publ_author_name
'Jing, Zuo-Liang'
'Yu, Ming'
'Chen, Xin'

_publ_section_title
;
 2-(2-Thienylmethyleneamino)isoindoline-1,3-dione
;
_journal_coeditor_code AT2357
_journal_issue 9
_journal_name_full 'Acta Crystallographica Section E'
_journal_page_first o3714
_journal_page_last o3714
_journal_paper_doi 10.1107/S160053680703752X
_journal_volume 63
_journal_year 2007
_chemical_formula_iupac 'C13 H8 N2 O2 S'
_chemical_formula_moiety 'C13 H8 N2 O2 S'
_chemical_formula_sum 'C13 H8 N2 O2 S'
_chemical_formula_weight 256.27
_chemical_name_systematic
;
2-(2-Thienylmethyleneamino)isoindoline-1,3-dione
;
_space_group_IT_number 14
_symmetry_cell_setting monoclinic
_symmetry_space_group_name_Hall '-P 2ybc'
_symmetry_space_group_name_H-M 'P 1 21/c 1'
_atom_sites_solution_hydrogens geom
_atom_sites_solution_primary direct
_atom_sites_solution_secondary difmap
_audit_creation_method SHELXL-97
_cell_angle_alpha 90.00
_cell_angle_beta 90.740(3)
_cell_angle_gamma 90.00
_cell_formula_units_Z 8
_cell_length_a 8.4727(15)
_cell_length_b 21.327(4)
_cell_length_c 12.942(2)
_cell_measurement_reflns_used 3262
_cell_measurement_temperature 294(2)
_cell_measurement_theta_max 23.58
_cell_measurement_theta_min 2.40
_cell_volume 2338.4(7)
_computing_cell_refinement 'SAINT (Bruker, 1999)'
_computing_data_collection 'SMART (Bruker, 1999)'
_computing_data_reduction SAINT
_computing_molecular_graphics 'SHELXTL (Bruker, 1997)'
_computing_publication_material SHELXTL
_computing_structure_refinement 'SHELXL97 (Sheldrick, 1997)'
_computing_structure_solution 'SHELXS97 (Sheldrick, 1997)'
_diffrn_ambient_temperature 294(2)
_diffrn_measured_fraction_theta_full 0.996
_diffrn_measured_fraction_theta_max 0.996
_diffrn_measurement_device_type 'Bruker SMART CCD area-detector'
_diffrn_measurement_method '\f and \w'
_diffrn_radiation_monochromator graphite
_diffrn_radiation_source 'fine-focus sealed tube'
_diffrn_radiation_type MoK\a
_diffrn_radiation_wavelength 0.71073
_diffrn_reflns_av_R_equivalents 0.0411
_diffrn_reflns_av_sigmaI/netI 0.0499
_diffrn_reflns_limit_h_max 10
_diffrn_reflns_limit_h_min -8
_diffrn_reflns_limit_k_max 20
_diffrn_reflns_limit_k_min -26
_diffrn_reflns_limit_l_max 16
_diffrn_reflns_limit_l_min -16
_diffrn_reflns_number 13313
_diffrn_reflns_theta_full 26.41
_diffrn_reflns_theta_max 26.41
_diffrn_reflns_theta_min 1.84
_diffrn_standards_number 0
_exptl_absorpt_coefficient_mu 0.271
_exptl_absorpt_correction_T_max 0.9631
_exptl_absorpt_correction_T_min 0.9330
_exptl_absorpt_correction_type multi-scan
_exptl_absorpt_process_details '(SADABS; Sheldrick, 1996)'
_exptl_crystal_colour yellow
_exptl_crystal_density_diffrn 1.456
_exptl_crystal_density_method 'not measured'
_exptl_crystal_description block
_exptl_crystal_F_000 1056
_exptl_crystal_size_max 0.26
_exptl_crystal_size_mid 0.22
_exptl_crystal_size_min 0.14
_refine_diff_density_max 0.200
_refine_diff_density_min -0.384
_refine_ls_extinction_method none
_refine_ls_goodness_of_fit_ref 1.000
_refine_ls_hydrogen_treatment constr
_refine_ls_matrix_type full
_refine_ls_number_parameters 325
_refine_ls_number_reflns 4790
_refine_ls_number_restraints 0
_refine_ls_restrained_S_all 1.000
_refine_ls_R_factor_all 0.0896
_refine_ls_R_factor_gt 0.0466
_refine_ls_shift/su_max 0.001
_refine_ls_shift/su_mean 0.000
_refine_ls_structure_factor_coef Fsqd
_refine_ls_weighting_details 'calc w=1/[\s^2^(Fo^2^)+(0.0628P)^2^+0.4001P] where P=(Fo^2^+2Fc^2^)/3'
_refine_ls_weighting_scheme calc
_refine_ls_wR_factor_gt 0.1092
_refine_ls_wR_factor_ref 0.1296
_reflns_number_gt 2978
_reflns_number_total 4790
_reflns_threshold_expression I>2\s(I)
_cod_data_source_file at2357.cif
_cod_data_source_block I
_cod_original_sg_symbol_H-M 'P 21/c'
_cod_database_code 2214935
_cod_database_fobs_code 2214935

loop_
_symmetry_equiv_pos_as_xyz
'x, y, z'
'-x, y+1/2, -z+1/2'
'-x, -y, -z'
'x, -y-1/2, z-1/2'

loop_
_atom_site_type_symbol
_atom_site_label
_atom_site_fract_x
_atom_site_fract_y
_atom_site_fract_z
_atom_site_U_iso_or_equiv
_atom_site_adp_type
_atom_site_calc_flag
_atom_site_refinement_flags
_atom_site_occupancy
S S1 0.31619(9) 0.53967(3) 0.74090(5) 0.0538(2) Uani d . 1
S S2 0.32169(10) 0.27454(4) 0.82918(6) 0.0642(2) Uani d . 1
O O1 -0.0683(2) 0.36649(9) 0.76193(13) 0.0576(5) Uani d . 1
O O2 0.1037(3) 0.38058(10) 0.42808(14) 0.0726(6) Uani d . 1
O O3 0.5966(2) 0.43516(8) 1.03183(13) 0.0515(5) Uani d . 1
O O4 0.7077(2) 0.46997(8) 0.68989(12) 0.0518(5) Uani d . 1
N N1 0.1224(2) 0.44033(9) 0.63749(15) 0.0454(5) Uani d . 1
N N2 0.0281(2) 0.39189(9) 0.59954(14) 0.0423(5) Uani d . 1
N N3 0.5253(2) 0.38981(9) 0.83827(15) 0.0420(5) Uani d . 1
N N4 0.6191(2) 0.44210(8) 0.85373(14) 0.0398(5) Uani d . 1
C C1 0.4415(3) 0.59990(12) 0.7181(2) 0.0543(7) Uani d . 1
H H1 0.4896 0.6235 0.7700 0.065 Uiso calc R 1
C C2 0.4635(4) 0.60972(14) 0.6173(2) 0.0721(9) Uani d . 1
H H2 0.5293 0.6408 0.5918 0.087 Uiso calc R 1
C C3 0.3771(4) 0.56820(13) 0.5535(2) 0.0646(8) Uani d . 1
H H3 0.3788 0.5688 0.4816 0.077 Uiso calc R 1
C C4 0.2893(3) 0.52645(11) 0.61120(18) 0.0436(6) Uani d . 1
C C5 0.1893(3) 0.47651(12) 0.5731(2) 0.0487(6) Uani d . 1
H H5 0.1740 0.4708 0.5024 0.058 Uiso calc R 1
C C6 -0.0622(3) 0.35680(11) 0.67075(18) 0.0423(6) Uani d . 1
C C7 -0.1402(3) 0.30689(11) 0.60781(18) 0.0412(6) Uani d . 1
C C8 -0.2488(3) 0.26202(12) 0.6354(2) 0.0507(7) Uani d . 1
H H8 -0.2855 0.2592 0.7026 0.061 Uiso calc R 1
C C9 -0.3011(3) 0.22104(12) 0.5587(2) 0.0563(7) Uani d . 1
H H9 -0.3761 0.1908 0.5747 0.068 Uiso calc R 1
C C10 -0.2443(3) 0.22424(13) 0.4595(2) 0.0592(7) Uani d . 1
H H10 -0.2797 0.1956 0.4102 0.071 Uiso calc R 1
C C11 -0.1353(3) 0.26951(13) 0.4323(2) 0.0582(7) Uani d . 1
H H11 -0.0965 0.2719 0.3656 0.070 Uiso calc R 1
C C12 -0.0866(3) 0.31089(12) 0.50782(18) 0.0451(6) Uani d . 1
C C13 0.0251(3) 0.36405(12) 0.50107(19) 0.0484(6) Uani d . 1
C C14 0.2387(4) 0.22267(14) 0.7441(2) 0.0642(8) Uani d . 1
H H14 0.1872 0.1862 0.7642 0.077 Uiso calc R 1
C C15 0.2556(3) 0.23996(13) 0.6455(2) 0.0589(8) Uani d . 1
H H15 0.2173 0.2170 0.5894 0.071 Uiso calc R 1
C C16 0.3380(3) 0.29693(13) 0.6365(2) 0.0530(7) Uani d . 1
H H16 0.3597 0.3159 0.5736 0.064 Uiso calc R 1
C C17 0.3828(3) 0.32148(11) 0.72955(19) 0.0447(6) Uani d . 1
C C18 0.4755(3) 0.37733(11) 0.7475(2) 0.0468(6) Uani d . 1
H H18 0.4987 0.4040 0.6929 0.056 Uiso calc R 1
C C19 0.6516(3) 0.46019(11) 0.95717(18) 0.0390(6) Uani d . 1
C C20 0.7642(3) 0.51331(10) 0.94960(17) 0.0366(5) Uani d . 1
C C21 0.8318(3) 0.54996(11) 1.02630(18) 0.0437(6) Uani d . 1
H H21 0.8052 0.5448 1.0953 0.052 Uiso calc R 1
C C22 0.9408(3) 0.59478(12) 0.99646(19) 0.0475(6) Uani d . 1
H H22 0.9880 0.6204 1.0462 0.057 Uiso calc R 1
C C23 0.9802(3) 0.60191(11) 0.89348(19) 0.0481(6) Uani d . 1
H H23 1.0554 0.6317 0.8757 0.058 Uiso calc R 1
C C24 0.9107(3) 0.56591(11) 0.81649(19) 0.0443(6) Uani d . 1
H H24 0.9363 0.5713 0.7474 0.053 Uiso calc R 1
C C25 0.8019(3) 0.52176(10) 0.84651(17) 0.0370(5) Uani d . 1
C C26 0.7089(3) 0.47684(11) 0.78229(18) 0.0388(6) Uani d . 1

loop_
_atom_site_aniso_label
_atom_site_aniso_U_11
_atom_site_aniso_U_22
_atom_site_aniso_U_33
_atom_site_aniso_U_12
_atom_site_aniso_U_13
_atom_site_aniso_U_23
S1 0.0587(4) 0.0627(5) 0.0403(4) -0.0125(4) 0.0053(3) -0.0081(3)
S2 0.0822(6) 0.0567(5) 0.0536(4) -0.0137(4) -0.0037(4) 0.0069(3)
O1 0.0730(13) 0.0640(12) 0.0360(10) -0.0058(10) 0.0066(9) -0.0051(8)
O2 0.0948(16) 0.0811(14) 0.0423(11) -0.0369(12) 0.0186(11) -0.0133(10)
O3 0.0634(12) 0.0519(11) 0.0392(10) -0.0081(9) 0.0066(9) 0.0039(8)
O4 0.0648(12) 0.0578(11) 0.0328(9) -0.0057(9) -0.0019(8) -0.0012(8)
N1 0.0495(13) 0.0453(12) 0.0413(12) -0.0047(10) -0.0006(10) -0.0083(10)
N2 0.0486(12) 0.0445(12) 0.0337(11) -0.0069(10) 0.0005(9) -0.0068(9)
N3 0.0439(12) 0.0366(11) 0.0454(12) 0.0000(9) -0.0041(9) -0.0003(9)
N4 0.0464(12) 0.0354(11) 0.0374(11) -0.0027(9) 0.0002(9) -0.0022(9)
C1 0.0537(17) 0.0537(16) 0.0555(17) -0.0115(14) 0.0023(13) -0.0168(13)
C2 0.094(3) 0.068(2) 0.0545(18) -0.0365(18) 0.0124(17) 0.0001(15)
C3 0.096(2) 0.0636(19) 0.0345(14) -0.0246(17) -0.0010(14) -0.0025(13)
C4 0.0487(15) 0.0433(14) 0.0389(13) -0.0003(12) 0.0002(11) -0.0045(11)
C5 0.0578(17) 0.0480(15) 0.0401(14) -0.0042(13) -0.0053(12) -0.0059(12)
C6 0.0448(15) 0.0441(14) 0.0381(14) 0.0050(12) 0.0009(11) -0.0007(11)
C7 0.0393(14) 0.0414(13) 0.0428(14) 0.0042(11) -0.0012(11) -0.0007(11)
C8 0.0492(16) 0.0478(16) 0.0553(16) 0.0005(13) 0.0077(13) 0.0052(13)
C9 0.0492(17) 0.0403(15) 0.079(2) -0.0060(13) 0.0023(15) 0.0010(14)
C10 0.0607(18) 0.0518(17) 0.0649(19) -0.0060(15) -0.0091(15) -0.0127(14)
C11 0.0662(19) 0.0585(18) 0.0500(16) -0.0123(15) 0.0000(14) -0.0129(13)
C12 0.0466(15) 0.0461(15) 0.0427(14) -0.0027(12) 0.0002(12) -0.0044(11)
C13 0.0558(17) 0.0502(16) 0.0393(14) -0.0075(13) 0.0027(12) -0.0048(12)
C14 0.068(2) 0.0435(16) 0.080(2) -0.0117(14) -0.0046(17) -0.0002(14)
C15 0.0622(19) 0.0571(18) 0.0571(18) -0.0103(15) -0.0056(14) -0.0119(14)
C16 0.0582(17) 0.0543(16) 0.0465(15) -0.0106(14) -0.0013(13) -0.0039(13)
C17 0.0411(14) 0.0422(14) 0.0507(15) 0.0021(12) -0.0004(12) 0.0012(12)
C18 0.0542(16) 0.0405(14) 0.0457(15) -0.0039(12) -0.0018(12) 0.0043(11)
C19 0.0435(14) 0.0372(13) 0.0363(13) 0.0053(11) 0.0001(11) -0.0005(10)
C20 0.0385(13) 0.0332(12) 0.0381(12) 0.0051(11) 0.0005(10) 0.0007(10)
C21 0.0527(16) 0.0424(14) 0.0359(13) 0.0025(12) 0.0031(11) -0.0011(11)
C22 0.0543(16) 0.0416(14) 0.0463(15) -0.0002(13) -0.0057(12) -0.0048(12)
C23 0.0492(16) 0.0412(14) 0.0540(16) -0.0052(12) 0.0009(13) 0.0056(12)
C24 0.0484(15) 0.0461(15) 0.0385(13) 0.0019(12) 0.0029(12) 0.0062(11)
C25 0.0408(14) 0.0346(12) 0.0355(12) 0.0060(11) -0.0007(10) 0.0017(10)
C26 0.0414(14) 0.0386(13) 0.0364(13) 0.0056(11) -0.0022(11) 0.0022(11)

loop_
_atom_type_symbol
_atom_type_description
_atom_type_scat_dispersion_real
_atom_type_scat_dispersion_imag
_atom_type_scat_source
C C 0.0033 0.0016 'International Tables Vol C Tables 4.2.6.8 and 6.1.1.4'
H H 0.0000 0.0000 'International Tables Vol C Tables 4.2.6.8 and 6.1.1.4'
N N 0.0061 0.0033 'International Tables Vol C Tables 4.2.6.8 and 6.1.1.4'
O O 0.0106 0.0060 'International Tables Vol C Tables 4.2.6.8 and 6.1.1.4'
S S 0.1246 0.1234 'International Tables Vol C Tables 4.2.6.8 and 6.1.1.4'

loop_
_geom_angle_atom_site_label_1
_geom_angle_atom_site_label_2
_geom_angle_atom_site_label_3
_geom_angle
C1 S1 C4 91.71(12)
C14 S2 C17 91.10(14)
C5 N1 N2 118.5(2)
N1 N2 C13 129.58(19)
N1 N2 C6 118.30(18)
C13 N2 C6 111.26(19)
C18 N3 N4 119.1(2)
N3 N4 C26 129.87(19)
N3 N4 C19 117.42(18)
C26 N4 C19 112.06(19)
C2 C1 S1 112.6(2)
C2 C1 H1 123.7
S1 C1 H1 123.7
C1 C2 C3 113.3(3)
C1 C2 H2 123.4
C3 C2 H2 123.4
C4 C3 C2 111.5(2)
C4 C3 H3 124.3
C2 C3 H3 124.3
C3 C4 C5 127.4(2)
C3 C4 S1 110.90(19)
C5 C4 S1 121.72(19)
N1 C5 C4 119.2(2)
N1 C5 H5 120.4
C4 C5 H5 120.4
O1 C6 N2 125.3(2)
O1 C6 C7 129.5(2)
N2 C6 C7 105.12(19)
C8 C7 C12 121.0(2)
C8 C7 C6 130.4(2)
C12 C7 C6 108.6(2)
C7 C8 C9 117.4(2)
C7 C8 H8 121.3
C9 C8 H8 121.3
C10 C9 C8 121.4(3)
C10 C9 H9 119.3
C8 C9 H9 119.3
C9 C10 C11 120.9(3)
C9 C10 H10 119.6
C11 C10 H10 119.6
C12 C11 C10 117.5(3)
C12 C11 H11 121.2
C10 C11 H11 121.2
C11 C12 C7 121.8(2)
C11 C12 C13 129.5(2)
C7 C12 C13 108.7(2)
O2 C13 N2 125.3(2)
O2 C13 C12 128.7(2)
N2 C13 C12 105.9(2)
C15 C14 S2 112.9(2)
C15 C14 H14 123.6
S2 C14 H14 123.6
C14 C15 C16 112.1(2)
C14 C15 H15 124.0
C16 C15 H15 124.0
C17 C16 C15 113.1(2)
C17 C16 H16 123.5
C15 C16 H16 123.5
C16 C17 C18 127.1(2)
C16 C17 S2 110.86(19)
C18 C17 S2 121.93(19)
N3 C18 C17 119.6(2)
N3 C18 H18 120.2
C17 C18 H18 120.2
O3 C19 N4 124.5(2)
O3 C19 C20 130.3(2)
N4 C19 C20 105.21(19)
C21 C20 C25 121.3(2)
C21 C20 C19 130.1(2)
C25 C20 C19 108.6(2)
C20 C21 C22 117.4(2)
C20 C21 H21 121.3
C22 C21 H21 121.3
C23 C22 C21 120.8(2)
C23 C22 H22 119.6
C21 C22 H22 119.6
C24 C23 C22 121.7(2)
C24 C23 H23 119.1
C22 C23 H23 119.1
C25 C24 C23 117.2(2)
C25 C24 H24 121.4
C23 C24 H24 121.4
C24 C25 C20 121.6(2)
C24 C25 C26 129.4(2)
C20 C25 C26 109.1(2)
O4 C26 N4 126.0(2)
O4 C26 C25 129.1(2)
N4 C26 C25 104.93(19)

loop_
_geom_bond_atom_site_label_1
_geom_bond_atom_site_label_2
_geom_bond_distance
S1 C1 1.695(3)
S1 C4 1.715(2)
S2 C14 1.706(3)
S2 C17 1.718(2)
O1 C6 1.200(3)
O2 C13 1.215(3)
O3 C19 1.203(3)
O4 C26 1.205(3)
N1 C5 1.274(3)
N1 N2 1.392(3)
N2 C13 1.406(3)
N2 C6 1.418(3)
N3 C18 1.272(3)
N3 N4 1.383(3)
N4 C26 1.415(3)
N4 C19 1.417(3)
C1 C2 1.337(3)
C1 H1 0.9300
C2 C3 1.409(4)
C2 H2 0.9300
C3 C4 1.385(4)
C3 H3 0.9300
C4 C5 1.443(3)
C5 H5 0.9300
C6 C7 1.490(3)
C7 C8 1.377(3)
C7 C12 1.380(3)
C8 C9 1.391(4)
C8 H8 0.9300
C9 C10 1.379(4)
C9 H9 0.9300
C10 C11 1.385(4)
C10 H10 0.9300
C11 C12 1.376(3)
C11 H11 0.9300
C12 C13 1.480(3)
C14 C15 1.338(4)
C14 H14 0.9300
C15 C16 1.407(4)
C15 H15 0.9300
C16 C17 1.362(3)
C16 H16 0.9300
C17 C18 1.444(3)
C18 H18 0.9300
C19 C20 1.485(3)
C20 C21 1.382(3)
C20 C25 1.388(3)
C21 C22 1.387(3)
C21 H21 0.9300
C22 C23 1.387(3)
C22 H22 0.9300
C23 C24 1.384(3)
C23 H23 0.9300
C24 C25 1.377(3)
C24 H24 0.9300
C25 C26 1.487(3)

loop_
_geom_torsion_atom_site_label_1
_geom_torsion_atom_site_label_2
_geom_torsion_atom_site_label_3
_geom_torsion_atom_site_label_4
_geom_torsion
C5 N1 N2 C13 19.7(4)
C5 N1 N2 C6 -172.0(2)
C18 N3 N4 C26 -19.8(3)
C18 N3 N4 C19 170.2(2)
C4 S1 C1 C2 -0.4(3)
S1 C1 C2 C3 0.4(4)
C1 C2 C3 C4 -0.2(4)
C2 C3 C4 C5 -178.6(3)
C2 C3 C4 S1 -0.1(3)
C1 S1 C4 C3 0.2(2)
C1 S1 C4 C5 178.9(2)
N2 N1 C5 C4 -179.2(2)
C3 C4 C5 N1 176.7(3)
S1 C4 C5 N1 -1.8(4)
N1 N2 C6 O1 2.4(4)
C13 N2 C6 O1 172.8(2)
N1 N2 C6 C7 -176.46(19)
C13 N2 C6 C7 -6.1(3)
O1 C6 C7 C8 5.7(5)
N2 C6 C7 C8 -175.5(2)
O1 C6 C7 C12 -174.4(3)
N2 C6 C7 C12 4.4(3)
C12 C7 C8 C9 0.2(4)
C6 C7 C8 C9 -179.9(2)
C7 C8 C9 C10 1.4(4)
C8 C9 C10 C11 -1.4(4)
C9 C10 C11 C12 -0.1(4)
C10 C11 C12 C7 1.7(4)
C10 C11 C12 C13 -178.9(3)
C8 C7 C12 C11 -1.8(4)
C6 C7 C12 C11 178.3(2)
C8 C7 C12 C13 178.7(2)
C6 C7 C12 C13 -1.2(3)
N1 N2 C13 O2 -3.6(4)
C6 N2 C13 O2 -172.6(3)
N1 N2 C13 C12 174.4(2)
C6 N2 C13 C12 5.4(3)
C11 C12 C13 O2 -4.0(5)
C7 C12 C13 O2 175.5(3)
C11 C12 C13 N2 178.0(3)
C7 C12 C13 N2 -2.4(3)
C17 S2 C14 C15 -0.2(2)
S2 C14 C15 C16 0.0(3)
C14 C15 C16 C17 0.3(4)
C15 C16 C17 C18 176.6(2)
C15 C16 C17 S2 -0.5(3)
C14 S2 C17 C16 0.4(2)
C14 S2 C17 C18 -176.8(2)
N4 N3 C18 C17 177.5(2)
C16 C17 C18 N3 -170.8(3)
S2 C17 C18 N3 6.0(3)
N3 N4 C19 O3 -4.0(3)
C26 N4 C19 O3 -175.7(2)
N3 N4 C19 C20 175.23(18)
C26 N4 C19 C20 3.5(2)
O3 C19 C20 C21 -2.8(4)
N4 C19 C20 C21 178.0(2)
O3 C19 C20 C25 175.2(2)
N4 C19 C20 C25 -4.0(2)
C25 C20 C21 C22 -1.1(4)
C19 C20 C21 C22 176.7(2)
C20 C21 C22 C23 -0.3(4)
C21 C22 C23 C24 1.4(4)
C22 C23 C24 C25 -1.0(4)
C23 C24 C25 C20 -0.5(3)
C23 C24 C25 C26 180.0(2)
C21 C20 C25 C24 1.5(4)
C19 C20 C25 C24 -176.7(2)
C21 C20 C25 C26 -178.8(2)
C19 C20 C25 C26 3.0(3)
N3 N4 C26 O4 7.5(4)
C19 N4 C26 O4 177.9(2)
N3 N4 C26 C25 -172.2(2)
C19 N4 C26 C25 -1.8(2)
C24 C25 C26 O4 -0.9(4)
C20 C25 C26 O4 179.4(2)
C24 C25 C26 N4 178.8(2)
C20 C25 C26 N4 -0.9(2)

loop_
_cod_related_entry_id
_cod_related_entry_database
_cod_related_entry_code
1 ChemSpider 5281941
